data_2019007
loop_
_publ_author_name
'Gainsford, Graeme J.'
'Hinkley, Simon'

_publ_section_title
;
 Alkyl levulinates as `green chemistry' precursors: butane-1,4-diyl
 bis(4-oxopentanoate) and hexane-1,6-diyl bis(4-oxopentanoate)
;
_journal_coeditor_code UK3066
_journal_issue 6
_journal_name_full 'Acta Crystallographica Section C'
_journal_page_first 654
_journal_page_last 657
_journal_paper_doi 10.1107/S0108270113011980
_journal_volume 69
_journal_year 2013
_chemical_formula_iupac 'C14 H22 O6'
_chemical_formula_moiety 'C14 H22 O6'
_chemical_formula_sum 'C14 H22 O6'
_chemical_formula_weight 286.32
_chemical_name_systematic
;
Butane-1,4-diyl bis(4-oxopentanoate)
;
_space_group_crystal_system monoclinic
_space_group_IT_number 14
_space_group_name_Hall '-P 2ybc'
_space_group_name_H-M_alt 'P 1 21/c 1'
_symmetry_space_group_name_Hall '-P 2ybc'
_symmetry_space_group_name_H-M 'P 1 21/c 1'
_atom_sites_solution_hydrogens geom
_atom_sites_solution_primary direct
_atom_sites_solution_secondary difmap
_audit_creation_method SHELXL2012
_cell_angle_alpha 90.00
_cell_angle_beta 111.018(3)
_cell_angle_gamma 90.00
_cell_formula_units_Z 2
_cell_length_a 13.4857(4)
_cell_length_b 5.09710(10)
_cell_length_c 11.5521(3)
_cell_measurement_reflns_used 4250
_cell_measurement_temperature 120(2)
_cell_measurement_theta_max 73.6227
_cell_measurement_theta_min 3.5081
_cell_volume 741.24(4)
_computing_cell_refinement 'CrysAlisPro (Oxford Diffraction, 2007)'
_computing_data_collection 'CrysAlisPro (Oxford Diffraction, 2007)'
_computing_data_reduction 'CrysAlisPro (Oxford Diffraction, 2007)'
_computing_molecular_graphics
;
ORTEP in WinGX (Farrugia, 2012) and Mercury (Macrae <i>et al.</i>,
2008)
;
_computing_publication_material
;
SHELXL2012 (Sheldrick, 2008) and PLATON (Spek, 2009)
;
_computing_structure_refinement 'SHELXL2012 (Sheldrick, 2008)'
_computing_structure_solution 'SHELXS97 (Sheldrick, 2008)'
_diffrn_ambient_temperature 120(2)
_diffrn_detector_area_resol_mean 10.6501
_diffrn_measured_fraction_theta_full 0.999
_diffrn_measured_fraction_theta_max 0.989
_diffrn_measurement_device_type 'Oxford SuperNova Dual diffractometer (Cu at zero) with Atlas detector'
_diffrn_measurement_method \w
_diffrn_radiation_monochromator mirror
_diffrn_radiation_source 'SuperNova (Cu) X-ray Source'
_diffrn_radiation_type CuK\a
_diffrn_radiation_wavelength 1.54178
_diffrn_reflns_av_R_equivalents 0.0287
_diffrn_reflns_av_sigmaI/netI 0.0170
_diffrn_reflns_limit_h_max 16
_diffrn_reflns_limit_h_min -16
_diffrn_reflns_limit_k_max 5
_diffrn_reflns_limit_k_min -6
_diffrn_reflns_limit_l_max 14
_diffrn_reflns_limit_l_min -13
_diffrn_reflns_number 7678
_diffrn_reflns_theta_full 67.679
_diffrn_reflns_theta_max 73.778
_diffrn_reflns_theta_min 3.511
_diffrn_standards_decay_% 0
_diffrn_standards_number 0
_exptl_absorpt_coefficient_mu 0.836
_exptl_absorpt_correction_T_max 1.00000
_exptl_absorpt_correction_T_min 0.7356
_exptl_absorpt_correction_type multi-scan
_exptl_absorpt_process_details 'CrysAlisPro (Oxford Diffraction, 2007)'
_exptl_crystal_colour colourless
_exptl_crystal_density_diffrn 1.283
_exptl_crystal_description plate
_exptl_crystal_F_000 308
_exptl_crystal_size_max 0.15
_exptl_crystal_size_mid 0.15
_exptl_crystal_size_min 0.02
_refine_diff_density_max 0.203
_refine_diff_density_min -0.210
_refine_ls_extinction_method none
_refine_ls_goodness_of_fit_ref 1.058
_refine_ls_hydrogen_treatment constr
_refine_ls_matrix_type full
_refine_ls_number_parameters 92
_refine_ls_number_reflns 1486
_refine_ls_number_restraints 0
_refine_ls_restrained_S_all 1.058
_refine_ls_R_factor_all 0.0406
_refine_ls_R_factor_gt 0.0351
_refine_ls_shift/su_max 0.000
_refine_ls_shift/su_mean 0.000
_refine_ls_structure_factor_coef Fsqd
_refine_ls_weighting_details 'calc w = 1/[\s^2^(Fo^2^)+(0.0471P)^2^+0.2444P] where P=(Fo^2^+2Fc^2^)/3'
_refine_ls_weighting_scheme calc
_refine_ls_wR_factor_gt 0.0883
_refine_ls_wR_factor_ref 0.0938
_reflns_number_gt 1306
_reflns_number_total 1486
_reflns_threshold_expression I>2\s(I)
_cod_data_source_file uk3066.cif
_cod_data_source_block I
_cod_original_cell_volume 741.24(3)
_cod_database_code 2019007
_cod_database_fobs_code 2019007
_shelx_space_group_comment
;
The symmetry employed for this shelxl refinement is uniquely defined by the
following loop, which should always be used as a source of symmetry information
in preference to the above space-group names. They are only intended as
comments.
;
_shelxl_version_number .000002012

loop_
_space_group_symop_operation_xyz
'x, y, z'
'-x, y+1/2, -z+1/2'
'-x, -y, -z'
'x, -y-1/2, z-1/2'

loop_
_atom_site_type_symbol
_atom_site_label
_atom_site_fract_x
_atom_site_fract_y
_atom_site_fract_z
_atom_site_U_iso_or_equiv
_atom_site_adp_type
_atom_site_calc_flag
_atom_site_occupancy
O O1 0.08563(7) 0.73563(17) 0.71532(8) 0.0259(2) Uani d 1
O O2 0.34329(7) 0.64091(19) 0.78649(9) 0.0309(3) Uani d 1
O O3 0.33826(7) 0.39634(17) 0.62288(8) 0.0234(2) Uani d 1
C C1 0.10244(10) 0.7000(3) 0.92727(12) 0.0270(3) Uani d 1
H H1A 0.0545 0.8515 0.9081 0.040 Uiso calc 1
H H1B 0.1709 0.7498 0.9898 0.040 Uiso calc 1
H H1C 0.0712 0.5569 0.9594 0.040 Uiso calc 1
C C2 0.11893(9) 0.6109(2) 0.81135(11) 0.0197(3) Uani d 1
C C3 0.17633(9) 0.3543(2) 0.82110(11) 0.0220(3) Uani d 1
H H3A 0.1288 0.2110 0.8269 0.026 Uiso calc 1
H H3B 0.2392 0.3541 0.8990 0.026 Uiso calc 1
C C4 0.21293(9) 0.2958(2) 0.71380(11) 0.0219(3) Uani d 1
H H4A 0.2345 0.1093 0.7178 0.026 Uiso calc 1
H H4B 0.1527 0.3226 0.6348 0.026 Uiso calc 1
C C5 0.30429(9) 0.4655(2) 0.71474(11) 0.0204(3) Uani d 1
C C6 0.42676(9) 0.5460(2) 0.61330(11) 0.0236(3) Uani d 1
H H6A 0.4891 0.5330 0.6914 0.028 Uiso calc 1
H H6B 0.4070 0.7332 0.5972 0.028 Uiso calc 1
C C7 0.45242(9) 0.4308(2) 0.50719(11) 0.0215(3) Uani d 1
H H7A 0.3900 0.4487 0.4295 0.026 Uiso calc 1
H H7B 0.4683 0.2416 0.5224 0.026 Uiso calc 1

loop_
_atom_site_aniso_label
_atom_site_aniso_U_11
_atom_site_aniso_U_22
_atom_site_aniso_U_33
_atom_site_aniso_U_12
_atom_site_aniso_U_13
_atom_site_aniso_U_23
O1 0.0292(5) 0.0241(5) 0.0268(5) 0.0025(4) 0.0130(4) 0.0047(4)
O2 0.0304(5) 0.0327(5) 0.0352(5) -0.0107(4) 0.0187(4) -0.0123(4)
O3 0.0226(4) 0.0260(5) 0.0271(5) -0.0068(3) 0.0154(4) -0.0044(3)
C1 0.0312(7) 0.0262(7) 0.0269(7) 0.0022(5) 0.0146(5) -0.0004(5)
C2 0.0166(5) 0.0205(6) 0.0241(6) -0.0042(4) 0.0098(5) 0.0003(5)
C3 0.0221(6) 0.0211(6) 0.0268(6) 0.0007(5) 0.0135(5) 0.0032(5)
C4 0.0217(6) 0.0200(6) 0.0277(6) -0.0018(5) 0.0136(5) -0.0017(5)
C5 0.0195(6) 0.0205(6) 0.0235(6) 0.0015(5) 0.0103(4) 0.0008(5)
C6 0.0208(6) 0.0248(6) 0.0291(6) -0.0064(5) 0.0137(5) -0.0020(5)
C7 0.0195(6) 0.0236(6) 0.0236(6) -0.0022(5) 0.0104(5) 0.0002(5)

loop_
_atom_type_symbol
_atom_type_description
_atom_type_scat_dispersion_real
_atom_type_scat_dispersion_imag
_atom_type_scat_source
C C 0.0181 0.0091 'International Tables Vol C Tables 4.2.6.8 and 6.1.1.4'
H H 0.0000 0.0000 'International Tables Vol C Tables 4.2.6.8 and 6.1.1.4'
O O 0.0492 0.0322 'International Tables Vol C Tables 4.2.6.8 and 6.1.1.4'

loop_
_geom_angle_atom_site_label_1
_geom_angle_atom_site_label_2
_geom_angle_atom_site_label_3
_geom_angle_site_symmetry_1
_geom_angle_site_symmetry_3
_geom_angle
C5 O3 C6 . . 116.34(9)
C2 C1 H1A . . 109.5
C2 C1 H1B . . 109.5
H1A C1 H1B . . 109.5
C2 C1 H1C . . 109.5
H1A C1 H1C . . 109.5
H1B C1 H1C . . 109.5
O1 C2 C3 . . 122.34(11)
O1 C2 C1 . . 122.01(11)
C3 C2 C1 . . 115.63(10)
C2 C3 C4 . . 114.77(10)
C2 C3 H3A . . 108.6
C4 C3 H3A . . 108.6
C2 C3 H3B . . 108.6
C4 C3 H3B . . 108.6
H3A C3 H3B . . 107.6
C5 C4 C3 . . 112.75(10)
C5 C4 H4A . . 109.0
C3 C4 H4A . . 109.0
C5 C4 H4B . . 109.0
C3 C4 H4B . . 109.0
H4A C4 H4B . . 107.8
O2 C5 O3 . . 123.33(11)
O2 C5 C4 . . 125.95(11)
O3 C5 C4 . . 110.72(10)
O3 C6 C7 . . 106.96(9)
O3 C6 H6A . . 110.3
C7 C6 H6A . . 110.3
O3 C6 H6B . . 110.3
C7 C6 H6B . . 110.3
H6A C6 H6B . . 108.6
C6 C7 C7 . 3_666 110.86(12)
C6 C7 H7A . . 109.5
C7 C7 H7A 3_666 . 109.5
C6 C7 H7B . . 109.5
C7 C7 H7B 3_666 . 109.5
H7A C7 H7B . . 108.1

loop_
_geom_bond_atom_site_label_1
_geom_bond_atom_site_label_2
_geom_bond_site_symmetry_2
_geom_bond_distance
O1 C2 . 1.2162(14)
O2 C5 . 1.2042(15)
O3 C5 . 1.3450(14)
O3 C6 . 1.4537(14)
C1 C2 . 1.5043(16)
C1 H1A . 0.9800
C1 H1B . 0.9800
C1 H1C . 0.9800
C2 C3 . 1.5034(16)
C3 C4 . 1.5191(16)
C3 H3A . 0.9900
C3 H3B . 0.9900
C4 C5 . 1.5023(16)
C4 H4A . 0.9900
C4 H4B . 0.9900
C6 C7 . 1.5071(16)
C6 H6A . 0.9900
C6 H6B . 0.9900
C7 C7 3_666 1.525(2)
C7 H7A . 0.9900
C7 H7B . 0.9900

loop_
_geom_hbond_atom_site_label_D
_geom_hbond_atom_site_label_H
_geom_hbond_atom_site_label_A
_geom_hbond_site_symmetry_A
_geom_hbond_distance_DH
_geom_hbond_distance_HA
_geom_hbond_distance_DA
_geom_hbond_angle_DHA
_geom_hbond_publ_flag
C7 H7A O2 4_575 0.99 2.60 3.2771(15) 126 y
C3 H3A O1 1_545 0.99 2.71 3.4440(14) 131 y

loop_
_geom_torsion_atom_site_label_1
_geom_torsion_atom_site_label_2
_geom_torsion_atom_site_label_3
_geom_torsion_atom_site_label_4
_geom_torsion_site_symmetry_4
_geom_torsion
O1 C2 C3 C4 . 14.14(16)
C1 C2 C3 C4 . -167.57(10)
C2 C3 C4 C5 . 71.65(13)
C6 O3 C5 O2 . 0.07(17)
C6 O3 C5 C4 . 179.96(10)
C3 C4 C5 O2 . -3.89(18)
C3 C4 C5 O3 . 176.22(10)
C5 O3 C6 C7 . 178.66(10)
O3 C6 C7 C7 3_666 -177.88(12)
